data_7224079
loop_
_publ_author_name
'Zhang, Han'
'Yan, Zhi-Hao'
'Luo, Yun'
'Zheng, Xiu-Ying'
'Kong, Xiang-Jian'
'Long, La-Sheng'
'Zheng, Lan-Sun'

_publ_section_title
;
 Anion-controlled assembly of a series of heterometallic 3d--4f compounds
 with 0D cluster, 1D chain, 2D network and 3D frameworks
;
_journal_issue 22
_journal_name_full CrystEngComm
_journal_page_first 4142
_journal_paper_doi 10.1039/C5CE02503F
_journal_volume 18
_journal_year 2016
_chemical_formula_moiety 'C14 H30 Dy N2 Ni O14, Cl, 2(H2 O)'
_chemical_formula_sum 'C14 H34 Cl Dy N2 Ni O16'
_chemical_formula_weight 743.09
_chemical_name_systematic
;
 ? 
;
_space_group_crystal_system triclinic
_space_group_IT_number 2
_space_group_name_Hall '-P 1'
_space_group_name_H-M_alt 'P -1'
_symmetry_space_group_name_Hall '-P 1'
_symmetry_space_group_name_H-M 'P -1'
_atom_sites_solution_hydrogens geom
_atom_sites_solution_primary direct
_atom_sites_solution_secondary difmap
_audit_creation_date 2015-12-11
_audit_creation_method
;
Olex2 1.2
(compiled 2013.09.17 svn.r2790 for OlexSys, GUI svn.r4601)
;
_audit_update_record
;
2015-12-14 deposited with the CCDC.
2016-01-29 downloaded from the CCDC.
;
_cell_angle_alpha 100.694(5)
_cell_angle_beta 103.838(4)
_cell_angle_gamma 105.732(5)
_cell_formula_units_Z 2
_cell_length_a 7.558(2)
_cell_length_b 11.269(3)
_cell_length_c 15.561(4)
_cell_measurement_reflns_used 5485
_cell_measurement_temperature 173(2)
_cell_measurement_theta_max 28.34
_cell_measurement_theta_min 2.69
_cell_volume 1193.4(5)
_computing_molecular_graphics
;
O. V. Dolomanov, L. J. Bourhis, R. J. Gildea, J. A. K. Howard and H. Puschmann,
OLEX2: a complete structure solution, refinement and analysis program.
J. Appl. Cryst. (2009). 42, 339-341.
;
_computing_publication_material
;
O. V. Dolomanov, L. J. Bourhis, R. J. Gildea, J. A. K. Howard and H. Puschmann,
OLEX2: a complete structure solution, refinement and analysis program.
J. Appl. Cryst. (2009). 42, 339-341.
;
_computing_structure_refinement
;
SHELX, G.M. Sheldrick, Acta Cryst.
(2008). A64, 112-122
;
_computing_structure_solution 'SHELXS-97 (Sheldrick, 1990)'
_diffrn_ambient_temperature 173.15
_diffrn_measured_fraction_theta_full 0.975
_diffrn_measured_fraction_theta_max 0.975
_diffrn_measurement_device_type 'CCD area detector'
_diffrn_measurement_method 'phi and omega scans'
_diffrn_radiation_monochromator graphite
_diffrn_radiation_type MoK\a
_diffrn_radiation_wavelength 0.71073
_diffrn_reflns_av_R_equivalents 0.0188
_diffrn_reflns_av_unetI/netI 0.0375
_diffrn_reflns_limit_h_max 8
_diffrn_reflns_limit_h_min -8
_diffrn_reflns_limit_k_max 13
_diffrn_reflns_limit_k_min -12
_diffrn_reflns_limit_l_max 18
_diffrn_reflns_limit_l_min -18
_diffrn_reflns_number 5977
_diffrn_reflns_theta_full 25.00
_diffrn_reflns_theta_max 25.00
_diffrn_reflns_theta_min 1.95
_diffrn_source 'fine-focus sealed tube'
_exptl_absorpt_coefficient_mu 4.087
_exptl_absorpt_correction_T_max 0.6853
_exptl_absorpt_correction_T_min 0.5792
_exptl_absorpt_correction_type psi-scan
_exptl_crystal_colour 'clear light green'
_exptl_crystal_colour_lustre clear
_exptl_crystal_colour_modifier light
_exptl_crystal_colour_primary green
_exptl_crystal_density_diffrn 2.068
_exptl_crystal_density_method 'not measured'
_exptl_crystal_description block
_exptl_crystal_F_000 742
_exptl_crystal_size_max 0.15
_exptl_crystal_size_mid 0.11
_exptl_crystal_size_min 0.1
_refine_diff_density_max 1.100
_refine_diff_density_min -0.648
_refine_diff_density_rms 0.119
_refine_ls_extinction_method none
_refine_ls_goodness_of_fit_ref 1.093
_refine_ls_hydrogen_treatment mixed
_refine_ls_matrix_type full
_refine_ls_number_parameters 328
_refine_ls_number_reflns 4085
_refine_ls_number_restraints 0
_refine_ls_restrained_S_all 1.093
_refine_ls_R_factor_all 0.0288
_refine_ls_R_factor_gt 0.0277
_refine_ls_shift/su_max 0.069
_refine_ls_shift/su_mean 0.002
_refine_ls_structure_factor_coef Fsqd
_refine_ls_weighting_details 'calc w=1/[\s^2^(Fo^2^)+(0.0221P)^2^+3.9207P] where P=(Fo^2^+2Fc^2^)/3'
_refine_ls_weighting_scheme calc
_refine_ls_wR_factor_gt 0.0695
_refine_ls_wR_factor_ref 0.0702
_reflns_number_gt 3968
_reflns_number_total 4085
_reflns_threshold_expression >2sigma(I)
_cod_data_source_file c5ce02503f2.cif
_cod_data_source_block 3
_cod_depositor_comments 'Adding full bibliography for 7224073--7224079.cif.'
_cod_database_code 7224079
_olex2_refinement_description
;
1. Fixed Uiso
 At 1.2 times of:
  All C(H) groups, All C(H,H) groups
 At 1.5 times of:
  All O(H,H) groups
2.a Free rotating group:
 O15(H15A,H15B), O16(H16A,H16B)
2.b Rotating group:
 O10(H10A,H10B), O14(H14A,H14B), O12(H12A,H12B), O11(H11A,H11B), O13(H13A,
 H13B), O9(H9A,H9B)
2.c Ternary CH refined with riding coordinates:
 C5(H5), C10(H10)
2.d Secondary CH2 refined with riding coordinates:
 C3(H3A,H3B), C11(H11C,H11D), C6(H6A,H6B), C2(H2A,H2B), C13(H13C,H13D), C9(H9C,
 H9D), C7(H7A,H7B), C8(H8A,H8B)
;

loop_
_space_group_symop_id
_space_group_symop_operation_xyz
1 'x, y, z'
2 '-x, -y, -z'

loop_
_atom_site_label
_atom_site_type_symbol
_atom_site_fract_x
_atom_site_fract_y
_atom_site_fract_z
_atom_site_U_iso_or_equiv
_atom_site_adp_type
_atom_site_occupancy
_atom_site_symmetry_multiplicity
_atom_site_calc_flag
_atom_site_refinement_flags
Dy1 Dy 0.58493(3) 0.750846(17) 0.331017(13) 0.01371(8) Uani 1 1 d .
Ni1 Ni 1.08403(7) 1.23840(5) 0.30663(4) 0.01240(12) Uani 1 1 d .
Cl1 Cl 0.93550(16) 0.66118(11) 0.11959(8) 0.0257(2) Uani 1 1 d .
O10 O 0.3426(4) 0.8262(3) 0.2581(2) 0.0180(6) Uani 1 1 d .
H10A H 0.2431 0.7614 0.2193 0.027 Uiso 1 1 d R
H10B H 0.3885 0.8792 0.2272 0.027 Uiso 1 1 d R
O4 O 0.2880(4) 0.5996(3) 0.2963(2) 0.0180(6) Uani 1 1 d .
O7 O 0.7230(4) 0.8782(3) 0.2444(2) 0.0185(6) Uani 1 1 d .
O1 O 1.0961(4) 1.3246(3) 0.43822(19) 0.0168(6) Uani 1 1 d .
O3 O 1.2730(4) 1.4019(3) 0.3018(2) 0.0160(6) Uani 1 1 d .
O8 O 0.9025(4) 1.0776(3) 0.3205(2) 0.0166(6) Uani 1 1 d .
O14 O 0.5672(4) 0.6134(3) 0.1964(2) 0.0200(7) Uani 1 1 d .
H14A H 0.6453 0.6536 0.1688 0.030 Uiso 1 1 d R
H14B H 0.4477 0.5844 0.1584 0.030 Uiso 1 1 d R
O5 O 1.2800(4) 1.1441(3) 0.3008(2) 0.0198(7) Uani 1 1 d .
O12 O 0.6413(4) 0.5835(3) 0.3942(2) 0.0237(7) Uani 1 1 d .
H12A H 0.5303 0.5231 0.3858 0.036 Uiso 1 1 d R
H12B H 0.7023 0.6137 0.4541 0.036 Uiso 1 1 d R
O15 O 1.2502(5) 0.9746(3) 0.4001(2) 0.0273(8) Uani 1 1 d G
H15A H 1.3155 0.9291 0.3800 0.041 Uiso 1 1 d G
H15B H 1.2369 1.0279 0.3672 0.041 Uiso 1 1 d G
N1 N 0.8804(5) 1.3270(3) 0.2773(2) 0.0124(7) Uani 1 1 d .
O6 O 1.3832(5) 1.0390(3) 0.1981(2) 0.0235(7) Uani 1 1 d .
O2 O 0.8745(4) 1.3303(3) 0.5083(2) 0.0214(7) Uani 1 1 d .
N2 N 0.9778(5) 1.1412(3) 0.1682(2) 0.0132(7) Uani 1 1 d .
O16 O 1.2042(5) 1.4746(3) 0.0917(2) 0.0269(7) Uani 1 1 d G
H16A H 1.1800 1.4441 0.0330 0.040 Uiso 1 1 d G
H16B H 1.1311 1.5203 0.1011 0.040 Uiso 1 1 d G
O11 O 0.4703(5) 0.7814(3) 0.4640(2) 0.0338(9) Uani 1 1 d .
H11A H 0.5622 0.7900 0.5136 0.051 Uiso 1 1 d R
H11B H 0.3708 0.7148 0.4570 0.051 Uiso 1 1 d R
O13 O 0.9147(5) 0.7825(4) 0.3826(3) 0.0362(9) Uani 1 1 d .
H13A H 0.9389 0.7459 0.4270 0.054 Uiso 1 1 d R
H13B H 0.9790 0.8647 0.4033 0.054 Uiso 1 1 d R
C5 C 0.7522(6) 1.2578(4) 0.1822(3) 0.0123(8) Uani 1 1 d .
H5 H 0.6645 1.1758 0.1858 0.015 Uiso 1 1 calc R
C14 C 0.8246(6) 0.9870(4) 0.2482(3) 0.0141(8) Uani 1 1 d .
C4 C 1.1977(6) 1.4882(4) 0.2957(3) 0.0145(8) Uani 1 1 d .
O9 O 0.7013(5) 0.9669(3) 0.4190(2) 0.0331(9) Uani 1 1 d .
H9A H 0.6050 0.9908 0.4293 0.050 Uiso 1 1 d R
H9B H 0.7580 1.0161 0.3889 0.050 Uiso 1 1 d R
C10 C 0.8776(6) 1.2220(4) 0.1244(3) 0.0125(8) Uani 1 1 d .
H10 H 0.9794 1.3031 0.1290 0.015 Uiso 1 1 calc R
C3 C 0.9884(6) 1.4629(4) 0.2895(3) 0.0142(8) Uani 1 1 d .
H3A H 0.9804 1.5150 0.3462 0.017 Uiso 1 1 calc R
H3B H 0.9258 1.4911 0.2372 0.017 Uiso 1 1 calc R
C12 C 1.2848(6) 1.1025(4) 0.2188(3) 0.0178(9) Uani 1 1 d .
C11 C 1.1519(6) 1.1368(4) 0.1435(3) 0.0172(9) Uani 1 1 d .
H11C H 1.2202 1.2210 0.1365 0.021 Uiso 1 1 calc R
H11D H 1.1156 1.0720 0.0842 0.021 Uiso 1 1 calc R
C6 C 0.6245(6) 1.3269(4) 0.1384(3) 0.0176(9) Uani 1 1 d .
H6A H 0.7058 1.4127 0.1394 0.021 Uiso 1 1 calc R
H6B H 0.5360 1.3386 0.1744 0.021 Uiso 1 1 calc R
C2 C 0.7835(6) 1.3142(4) 0.3486(3) 0.0147(8) Uani 1 1 d .
H2A H 0.6791 1.2304 0.3285 0.018 Uiso 1 1 calc R
H2B H 0.7247 1.3823 0.3574 0.018 Uiso 1 1 calc R
C1 C 0.9282(6) 1.3245(4) 0.4388(3) 0.0163(9) Uani 1 1 d .
C13 C 0.8512(6) 1.0114(4) 0.1592(3) 0.0168(9) Uani 1 1 d .
H13C H 0.9055 0.9485 0.1320 0.020 Uiso 1 1 calc R
H13D H 0.7228 0.9965 0.1159 0.020 Uiso 1 1 calc R
C9 C 0.7663(6) 1.1609(4) 0.0222(3) 0.0175(9) Uani 1 1 d .
H9C H 0.8589 1.1550 -0.0126 0.021 Uiso 1 1 calc R
H9D H 0.6809 1.0731 0.0140 0.021 Uiso 1 1 calc R
C7 C 0.5068(6) 1.2525(4) 0.0396(3) 0.0216(10) Uani 1 1 d .
H7A H 0.4229 1.2986 0.0127 0.026 Uiso 1 1 calc R
H7B H 0.4237 1.1670 0.0380 0.026 Uiso 1 1 calc R
C8 C 0.6453(7) 1.2384(4) -0.0160(3) 0.0202(9) Uani 1 1 d .
H8A H 0.5708 1.1947 -0.0812 0.024 Uiso 1 1 calc R
H8B H 0.7308 1.3240 -0.0128 0.024 Uiso 1 1 calc R

loop_
_atom_site_aniso_label
_atom_site_aniso_U_11
_atom_site_aniso_U_22
_atom_site_aniso_U_33
_atom_site_aniso_U_23
_atom_site_aniso_U_13
_atom_site_aniso_U_12
Dy1 0.01186(12) 0.01183(12) 0.01440(12) 0.00405(8) 0.00237(8) 0.00023(8)
Ni1 0.0096(3) 0.0112(3) 0.0133(3) 0.0037(2) 0.0012(2) 0.0002(2)
Cl1 0.0191(5) 0.0345(6) 0.0206(6) 0.0071(5) 0.0053(4) 0.0053(5)
O10 0.0158(15) 0.0172(15) 0.0199(16) 0.0071(13) 0.0047(13) 0.0031(12)
O4 0.0154(15) 0.0125(15) 0.0220(16) 0.0076(12) 0.0029(13) -0.0013(12)
O7 0.0186(16) 0.0146(15) 0.0186(16) 0.0054(12) 0.0050(13) -0.0001(12)
O1 0.0142(16) 0.0201(15) 0.0116(14) 0.0027(12) 0.0014(12) 0.0016(12)
O3 0.0127(14) 0.0144(15) 0.0184(15) 0.0052(12) 0.0037(12) 0.0005(12)
O8 0.0174(15) 0.0140(15) 0.0147(15) 0.0049(12) 0.0047(12) -0.0009(12)
O14 0.0200(16) 0.0169(15) 0.0191(16) 0.0011(12) 0.0082(13) 0.0004(13)
O5 0.0158(15) 0.0189(16) 0.0235(17) 0.0081(13) 0.0029(13) 0.0051(12)
O12 0.0159(16) 0.0242(17) 0.0255(18) 0.0132(14) -0.0013(13) 0.0004(13)
O15 0.037(2) 0.034(2) 0.0218(18) 0.0128(15) 0.0121(15) 0.0227(16)
N1 0.0128(17) 0.0107(17) 0.0111(17) 0.0024(13) 0.0027(14) 0.0008(13)
O6 0.0213(17) 0.0201(16) 0.0352(19) 0.0133(14) 0.0133(15) 0.0083(14)
O2 0.0181(16) 0.0294(17) 0.0135(16) 0.0049(13) 0.0054(13) 0.0028(13)
N2 0.0136(17) 0.0112(17) 0.0144(18) 0.0040(14) 0.0048(14) 0.0025(14)
O16 0.0253(18) 0.0278(18) 0.0197(17) 0.0030(14) 0.0016(14) 0.0035(14)
O11 0.0252(19) 0.032(2) 0.0271(19) -0.0057(15) 0.0117(16) -0.0116(15)
O13 0.0164(17) 0.037(2) 0.051(2) 0.0289(19) 0.0000(16) -0.0006(15)
C5 0.0070(19) 0.013(2) 0.011(2) 0.0030(16) 0.0003(16) -0.0024(15)
C14 0.0080(19) 0.016(2) 0.017(2) 0.0060(17) 0.0016(17) 0.0030(16)
C4 0.012(2) 0.015(2) 0.011(2) 0.0030(16) -0.0002(16) 0.0003(17)
O9 0.043(2) 0.0235(18) 0.0232(18) 0.0025(14) 0.0160(16) -0.0063(16)
C10 0.013(2) 0.0108(19) 0.011(2) 0.0020(16) 0.0029(16) 0.0007(16)
C3 0.012(2) 0.012(2) 0.015(2) 0.0024(16) 0.0016(17) 0.0008(16)
C12 0.012(2) 0.015(2) 0.025(2) 0.0090(18) 0.0045(18) 0.0004(17)
C11 0.016(2) 0.017(2) 0.020(2) 0.0078(18) 0.0085(18) 0.0044(17)
C6 0.015(2) 0.017(2) 0.017(2) 0.0023(17) 0.0010(18) 0.0054(17)
C2 0.013(2) 0.019(2) 0.012(2) 0.0050(17) 0.0064(17) 0.0014(16)
C1 0.020(2) 0.0111(19) 0.013(2) 0.0027(16) 0.0028(18) 0.0008(17)
C13 0.018(2) 0.013(2) 0.017(2) 0.0021(17) 0.0051(18) 0.0025(17)
C9 0.016(2) 0.020(2) 0.014(2) 0.0026(17) 0.0036(17) 0.0029(17)
C7 0.017(2) 0.026(2) 0.018(2) 0.0055(19) 0.0009(18) 0.0055(19)
C8 0.021(2) 0.025(2) 0.012(2) 0.0077(18) 0.0019(18) 0.0045(19)

loop_
_atom_type_symbol
_atom_type_description
_atom_type_scat_dispersion_real
_atom_type_scat_dispersion_imag
_atom_type_scat_source
C C 0.0033 0.0016 'International Tables Vol C Tables 4.2.6.8 and 6.1.1.4'
H H 0.0000 0.0000 'International Tables Vol C Tables 4.2.6.8 and 6.1.1.4'
Cl Cl 0.1484 0.1585 'International Tables Vol C Tables 4.2.6.8 and 6.1.1.4'
Dy Dy -0.1892 4.4098 'International Tables Vol C Tables 4.2.6.8 and 6.1.1.4'
N N 0.0061 0.0033 'International Tables Vol C Tables 4.2.6.8 and 6.1.1.4'
Ni Ni 0.3393 1.1124 'International Tables Vol C Tables 4.2.6.8 and 6.1.1.4'
O O 0.0106 0.0060 'International Tables Vol C Tables 4.2.6.8 and 6.1.1.4'

loop_
_geom_angle_atom_site_label_1
_geom_angle_atom_site_label_2
_geom_angle_atom_site_label_3
_geom_angle
_geom_angle_site_symmetry_1
O10 Dy1 O12 144.13(11) .
O10 Dy1 O11 86.80(12) .
O10 Dy1 O9 79.23(12) .
O4 Dy1 O10 70.21(10) .
O4 Dy1 O7 131.56(10) .
O4 Dy1 O14 77.92(11) .
O4 Dy1 O12 74.18(11) .
O4 Dy1 O11 71.81(11) .
O4 Dy1 O13 142.32(11) .
O4 Dy1 O9 129.55(12) .
O7 Dy1 O10 74.19(11) .
O7 Dy1 O12 136.61(11) .
O7 Dy1 O11 137.54(11) .
O7 Dy1 O9 72.04(11) .
O14 Dy1 O10 94.01(11) .
O14 Dy1 O7 72.89(10) .
O14 Dy1 O12 82.56(11) .
O14 Dy1 O11 147.49(11) .
O14 Dy1 O13 88.56(13) .
O14 Dy1 O9 144.81(11) .
O12 Dy1 O11 78.12(13) .
O13 Dy1 O10 146.58(11) .
O13 Dy1 O7 74.81(11) .
O13 Dy1 O12 69.25(11) .
O13 Dy1 O11 108.30(13) .
O13 Dy1 O9 79.65(14) .
O9 Dy1 O12 122.45(12) .
O9 Dy1 O11 67.23(12) .
O1 Ni1 N2 161.47(13) .
O3 Ni1 O1 90.56(12) .
O3 Ni1 O8 176.28(12) .
O3 Ni1 O5 91.24(12) .
O3 Ni1 N1 85.10(13) .
O3 Ni1 N2 100.05(13) .
O8 Ni1 O1 86.19(12) .
O8 Ni1 O5 88.46(12) .
O8 Ni1 N1 96.11(13) .
O8 Ni1 N2 83.57(12) .
O5 Ni1 O1 114.37(12) .
O5 Ni1 N1 165.29(13) .
O5 Ni1 N2 80.80(13) .
N1 Ni1 O1 79.96(13) .
N1 Ni1 N2 85.81(13) .
C4 O4 Dy1 145.9(3) 1_445
C14 O7 Dy1 143.9(3) .
C1 O1 Ni1 109.0(3) .
C4 O3 Ni1 112.1(3) .
C14 O8 Ni1 114.7(3) .
C12 O5 Ni1 113.6(3) .
C5 N1 Ni1 106.7(2) .
C3 N1 Ni1 106.4(2) .
C3 N1 C5 114.5(3) .
C2 N1 Ni1 103.8(2) .
C2 N1 C5 114.0(3) .
C2 N1 C3 110.5(3) .
C10 N2 Ni1 104.1(2) .
C11 N2 Ni1 103.5(3) .
C11 N2 C10 114.7(3) .
C11 N2 C13 110.9(3) .
C13 N2 Ni1 107.8(2) .
C13 N2 C10 114.7(3) .
N1 C5 C10 108.1(3) .
N1 C5 C6 115.0(3) .
C6 C5 C10 112.7(3) .
O7 C14 O8 124.4(4) .
O7 C14 C13 116.9(4) .
O8 C14 C13 118.7(4) .
O4 C4 O3 124.0(4) 1_665
O4 C4 C3 115.2(4) 1_665
O3 C4 C3 120.7(4) .
N2 C10 C5 107.7(3) .
N2 C10 C9 113.7(3) .
C9 C10 C5 113.6(3) .
N1 C3 C4 113.8(3) .
O5 C12 C11 115.2(4) .
O6 C12 O5 125.3(4) .
O6 C12 C11 119.5(4) .
N2 C11 C12 109.5(3) .
C5 C6 C7 111.4(4) .
N1 C2 C1 110.2(3) .
O1 C1 C2 118.1(4) .
O2 C1 O1 123.8(4) .
O2 C1 C2 118.1(4) .
N2 C13 C14 114.7(3) .
C8 C9 C10 111.6(3) .
C6 C7 C8 108.8(4) .
C9 C8 C7 109.8(4) .

loop_
_geom_bond_atom_site_label_1
_geom_bond_atom_site_label_2
_geom_bond_distance
_geom_bond_site_symmetry_2
Dy1 O10 2.360(3) .
Dy1 O4 2.289(3) .
Dy1 O7 2.355(3) .
Dy1 O14 2.314(3) .
Dy1 O12 2.372(3) .
Dy1 O11 2.430(3) .
Dy1 O13 2.332(3) .
Dy1 O9 2.367(3) .
Ni1 O1 2.066(3) .
Ni1 O3 2.028(3) .
Ni1 O8 2.037(3) .
Ni1 O5 2.053(3) .
Ni1 N1 2.060(3) .
Ni1 N2 2.075(4) .
O4 C4 1.253(5) 1_445
O7 C14 1.240(5) .
O1 C1 1.271(5) .
O3 C4 1.260(5) .
O8 C14 1.259(5) .
O5 C12 1.287(5) .
N1 C5 1.487(5) .
N1 C3 1.479(5) .
N1 C2 1.476(5) .
O6 C12 1.219(5) .
O2 C1 1.240(5) .
N2 C10 1.491(5) .
N2 C11 1.466(5) .
N2 C13 1.475(5) .
C5 C10 1.534(5) .
C5 C6 1.514(6) .
C14 C13 1.509(6) .
C4 O4 1.253(5) 1_665
C4 C3 1.505(6) .
C10 C9 1.533(6) .
C12 C11 1.532(6) .
C6 C7 1.523(6) .
C2 C1 1.522(6) .
C9 C8 1.522(6) .
C7 C8 1.530(6) .
